data_7216037
loop_
_publ_author_name
'Peikert, K.'
'Hoffmann, F.'
'Fr\"oba, M.'

_publ_section_title
;
 Fluorine magic: one new organofluorine linker leads to three new
 metal--organic frameworks
;
_journal_issue 2
_journal_name_full CrystEngComm
_journal_page_first 353
_journal_paper_doi 10.1039/C4CE00408F
_journal_volume 17
_journal_year 2015
_chemical_formula_sum 'C17 H21 Cu2 F N2 O9'
_chemical_formula_weight 543.44
_chemical_name_common UHM-32
_chemical_name_systematic
; 
 ? 
;
_space_group_IT_number 14
_symmetry_cell_setting monoclinic
_symmetry_space_group_name_Hall '-P 2yn'
_symmetry_space_group_name_H-M 'P 1 21/n 1'
_atom_sites_solution_hydrogens geom
_atom_sites_solution_primary direct
_atom_sites_solution_secondary difmap
_audit_creation_method SHELXL-97
_cell_angle_alpha 90.00
_cell_angle_beta 95.2270(10)
_cell_angle_gamma 90.00
_cell_formula_units_Z 4
_cell_length_a 10.83040(10)
_cell_length_b 11.99850(10)
_cell_length_c 15.4960(2)
_cell_measurement_reflns_used 1145
_cell_measurement_temperature 153(2)
_cell_measurement_theta_max 75.0
_cell_measurement_theta_min 4.5
_cell_volume 2005.31(4)
_computing_cell_refinement
;
CrysAlisPro, Agilent Technologies,
Version 1.171.35.19 (release 27-10-2011 CrysAlis171 .NET)
(compiled Oct 27 2011,15:02:11)
;
_computing_data_collection
;
CrysAlisPro, Agilent Technologies,
Version 1.171.35.19 (release 27-10-2011 CrysAlis171 .NET)
(compiled Oct 27 2011,15:02:11)
;
_computing_data_reduction
;
CrysAlisPro, Agilent Technologies,
Version 1.171.35.19 (release 27-10-2011 CrysAlis171 .NET)
(compiled Oct 27 2011,15:02:11)
;
_computing_molecular_graphics 'CrystalMaker Win 2.6.4, 2013'
_computing_structure_refinement 'SHELXL-97 (Sheldrick, 1997)'
_computing_structure_solution 'SHELXS-97 (Sheldrick, 1990)'
_diffrn_ambient_temperature 153(2)
_diffrn_measured_fraction_theta_full 0.995
_diffrn_measured_fraction_theta_max 0.995
_diffrn_measurement_device_type 'SuperNova, Dual, Cu at zero, Atlas'
_diffrn_measurement_method '\w scans'
_diffrn_radiation_monochromator mirror
_diffrn_radiation_source 'SuperNova (Cu) X-ray Source'
_diffrn_radiation_type CuK\a
_diffrn_radiation_wavelength 1.54178
_diffrn_reflns_av_R_equivalents 0.0503
_diffrn_reflns_av_sigmaI/netI 0.0201
_diffrn_reflns_limit_h_max 13
_diffrn_reflns_limit_h_min -13
_diffrn_reflns_limit_k_max 15
_diffrn_reflns_limit_k_min -14
_diffrn_reflns_limit_l_max 19
_diffrn_reflns_limit_l_min -19
_diffrn_reflns_number 36617
_diffrn_reflns_theta_full 76.39
_diffrn_reflns_theta_max 76.39
_diffrn_reflns_theta_min 4.67
_exptl_absorpt_coefficient_mu 3.204
_exptl_absorpt_correction_T_max 0.6998
_exptl_absorpt_correction_T_min 0.5667
_exptl_absorpt_correction_type numerical
_exptl_absorpt_process_details
;
 CrysAlisPro, Agilent Technologies,
 Version 1.171.35.19 (release 27-10-2011 CrysAlis171 .NET)
 (compiled Oct 27 2011,15:02:11)
 Empirical absorption correction using spherical harmonics,
 implemented in SCALE3 ABSPACK scaling algorithm.
;
_exptl_crystal_colour colourless
_exptl_crystal_density_diffrn 1.800
_exptl_crystal_density_method 'not measured'
_exptl_crystal_description block
_exptl_crystal_F_000 1104
_exptl_crystal_size_max 0.20
_exptl_crystal_size_mid 0.20
_exptl_crystal_size_min 0.12
_refine_diff_density_max 1.368
_refine_diff_density_min -0.951
_refine_diff_density_rms 0.101
_refine_ls_extinction_method none
_refine_ls_goodness_of_fit_ref 1.026
_refine_ls_hydrogen_treatment constr
_refine_ls_matrix_type full
_refine_ls_number_parameters 289
_refine_ls_number_reflns 4186
_refine_ls_number_restraints 1
_refine_ls_restrained_S_all 1.036
_refine_ls_R_factor_all 0.0488
_refine_ls_R_factor_gt 0.0461
_refine_ls_shift/su_max 0.001
_refine_ls_shift/su_mean 0.000
_refine_ls_structure_factor_coef Fsqd
_refine_ls_weighting_details 'calc w=1/[\s^2^(Fo^2^)+(0.0519P)^2^+6.9019P] where P=(Fo^2^+2Fc^2^)/3'
_refine_ls_weighting_scheme calc
_refine_ls_wR_factor_gt 0.1144
_refine_ls_wR_factor_ref 0.1168
_reflns_number_gt 3907
_reflns_number_total 4186
_reflns_threshold_expression >2sigma(I)
_cod_data_source_file c4ce00408f2.cif
_cod_data_source_block kp-mof-72-2m1
_cod_depositor_comments 'Adding full bibliography for 7216036--7216038.cif.'
_cod_original_sg_symbol_H-M 'P 21/n'
_cod_database_code 7216037

loop_
_symmetry_equiv_pos_as_xyz
'x, y, z'
'-x+1/2, y+1/2, -z+1/2'
'-x, -y, -z'
'x-1/2, -y-1/2, z-1/2'

loop_
_atom_site_label
_atom_site_type_symbol
_atom_site_fract_x
_atom_site_fract_y
_atom_site_fract_z
_atom_site_U_iso_or_equiv
_atom_site_adp_type
_atom_site_occupancy
_atom_site_symmetry_multiplicity
_atom_site_calc_flag
_atom_site_refinement_flags
_atom_site_disorder_assembly
_atom_site_disorder_group
Cu1 Cu 0.52377(4) 0.87118(4) 0.15866(3) 0.02132(14) Uani 1 1 d . . .
Cu2 Cu 0.63630(4) 0.99621(3) -0.00584(3) 0.01630(13) Uani 1 1 d . . .
O1 O 0.50620(17) 0.89828(17) 0.03375(13) 0.0166(4) Uani 1 1 d . . .
H1 H 0.4968 0.8277 -0.0005 0.020 Uiso 1 1 calc R . .
O2 O 0.77990(18) 0.9303(2) 0.06303(15) 0.0251(5) Uani 1 1 d . . .
O3 O 0.6959(2) 0.8287(2) 0.16388(16) 0.0291(5) Uani 1 1 d . . .
O4 O 1.23872(18) 0.90366(18) 0.04642(14) 0.0203(4) Uani 1 1 d . . .
O5 O 1.34843(19) 0.8466(2) 0.16878(15) 0.0304(5) Uani 1 1 d . . .
O6 O 0.9493(2) 0.5490(2) 0.32584(18) 0.0359(6) Uani 1 1 d . . .
O7 O 1.14024(19) 0.60289(19) 0.37613(14) 0.0240(5) Uani 1 1 d . . .
C1 C 0.7849(3) 0.8655(2) 0.12622(19) 0.0179(6) Uani 1 1 d . A .
C2 C 0.9109(3) 0.8233(3) 0.16028(19) 0.0197(6) Uani 1 1 d . . .
C3 C 0.9217(3) 0.7445(3) 0.2266(2) 0.0207(6) Uani 1 1 d . A 1
H3 H 0.8490 0.7197 0.2508 0.025 Uiso 0.68 1 calc PR A 1
F3 F 0.8223(5) 0.7147(5) 0.2682(4) 0.0251(12) Uiso 0.32 1 d P B 2
C4 C 1.2502(3) 0.8596(3) 0.1202(2) 0.0200(6) Uani 1 1 d . A .
C5 C 1.0361(3) 0.7014(3) 0.2584(2) 0.0218(6) Uani 1 1 d . . .
C6 C 1.1414(3) 0.7396(3) 0.2226(2) 0.0231(6) Uani 1 1 d . A 1
H6 H 1.2202 0.7114 0.2441 0.028 Uiso 0.50 1 calc PR A 1
F6 F 1.2498(4) 0.6849(3) 0.2421(3) 0.0307(8) Uiso 0.50 1 d P C 2
C7 C 1.0429(3) 0.6111(3) 0.3264(2) 0.0238(6) Uani 1 1 d . A .
C8 C 1.1344(3) 0.8183(3) 0.1560(2) 0.0201(6) Uani 1 1 d . . .
C9 C 1.0180(3) 0.8587(3) 0.1248(2) 0.0196(6) Uani 1 1 d . A 1
H9 H 1.0116 0.9111 0.0786 0.023 Uiso 0.82 1 calc PR A 1
F9 F 1.0115(10) 0.9347(9) 0.0618(7) 0.028(2) Uiso 0.18 1 d P D 2
O8 O 0.5408(3) 0.8171(4) 0.28064(19) 0.0702(13) Uani 1 1 d . . .
C10 C 0.4773(4) 0.7830(8) 0.3371(3) 0.131(5) Uani 1 1 d D . .
C11 C 0.3377(4) 0.8031(4) 0.4512(3) 0.0421(9) Uani 1 1 d . . .
H11A H 0.3675 0.8406 0.5053 0.063 Uiso 1 1 calc R . .
H11B H 0.3404 0.7222 0.4599 0.063 Uiso 1 1 calc R . .
H11C H 0.2522 0.8261 0.4339 0.063 Uiso 1 1 calc R . .
C12 C 0.4768(5) 0.6554(5) 0.3670(4) 0.0645(14) Uani 1 1 d D . .
H12A H 0.5259 0.6474 0.4229 0.097 Uiso 1 1 calc R . .
H12B H 0.5128 0.6090 0.3236 0.097 Uiso 1 1 calc R . .
H12C H 0.3913 0.6316 0.3726 0.097 Uiso 1 1 calc R . .
N1 N 0.4157(4) 0.8330(6) 0.3840(3) 0.089(2) Uani 1 1 d . . .
C13 C 0.4169(6) 0.9644(4) 0.3586(4) 0.0614(13) Uani 1 1 d . . .
H13A H 0.4927 0.9814 0.3310 0.092 Uiso 1 1 calc R . .
H13B H 0.4146 1.0095 0.4111 0.092 Uiso 1 1 calc R . .
H13C H 0.3444 0.9814 0.3183 0.092 Uiso 1 1 calc R . .
O9 O 0.5011(2) 0.3118(2) 0.04151(17) 0.0337(6) Uani 1 1 d . . .
C14 C 0.5902(4) 0.3676(3) 0.0750(2) 0.0341(8) Uani 1 1 d . . .
N2 N 0.5733(3) 0.4614(3) 0.1180(2) 0.0352(7) Uani 1 1 d . . .
C15 C 0.4469(4) 0.4978(3) 0.1280(3) 0.0397(9) Uani 1 1 d . . .
H15A H 0.3898 0.4626 0.0834 0.059 Uiso 1 1 calc R . .
H15B H 0.4417 0.5790 0.1219 0.059 Uiso 1 1 calc R . .
H15C H 0.4242 0.4762 0.1855 0.059 Uiso 1 1 calc R . .
C16 C 0.7222(4) 0.3310(4) 0.0661(3) 0.0476(11) Uani 1 1 d . . .
H16A H 0.7216 0.2598 0.0351 0.071 Uiso 1 1 calc R . .
H16B H 0.7662 0.3221 0.1238 0.071 Uiso 1 1 calc R . .
H16C H 0.7643 0.3875 0.0337 0.071 Uiso 1 1 calc R . .
C17 C 0.6740(4) 0.5288(4) 0.1600(3) 0.0475(10) Uani 1 1 d . . .
H17A H 0.7533 0.4911 0.1550 0.071 Uiso 1 1 calc R . .
H17B H 0.6613 0.5386 0.2213 0.071 Uiso 1 1 calc R . .
H17C H 0.6749 0.6018 0.1318 0.071 Uiso 1 1 calc R . .

loop_
_atom_site_aniso_label
_atom_site_aniso_U_11
_atom_site_aniso_U_22
_atom_site_aniso_U_33
_atom_site_aniso_U_23
_atom_site_aniso_U_13
_atom_site_aniso_U_12
Cu1 0.0063(2) 0.0370(3) 0.0208(2) 0.00412(18) 0.00190(16) 0.00046(17)
Cu2 0.0062(2) 0.0217(2) 0.0209(2) 0.00265(16) 0.00095(15) -0.00086(15)
O1 0.0075(9) 0.0213(10) 0.0211(10) -0.0002(8) 0.0010(7) -0.0007(7)
O2 0.0088(9) 0.0344(12) 0.0319(12) 0.0116(10) 0.0011(8) 0.0004(8)
O3 0.0095(10) 0.0415(14) 0.0365(13) 0.0148(11) 0.0033(9) 0.0020(9)
O4 0.0107(9) 0.0268(11) 0.0233(10) 0.0042(8) 0.0007(8) -0.0030(8)
O5 0.0077(10) 0.0561(16) 0.0274(12) 0.0143(11) 0.0012(8) -0.0002(10)
O6 0.0176(11) 0.0431(15) 0.0459(15) 0.0222(12) -0.0026(10) -0.0066(10)
O7 0.0147(10) 0.0326(12) 0.0248(11) 0.0068(9) 0.0019(8) 0.0023(9)
C1 0.0086(12) 0.0221(14) 0.0231(14) 0.0008(11) 0.0017(10) 0.0002(10)
C2 0.0106(13) 0.0251(15) 0.0234(14) 0.0019(12) 0.0020(11) 0.0003(11)
C3 0.0097(13) 0.0283(15) 0.0244(14) 0.0023(12) 0.0027(11) -0.0015(11)
C4 0.0100(13) 0.0245(14) 0.0256(15) 0.0029(12) 0.0027(11) 0.0012(11)
C5 0.0133(13) 0.0277(15) 0.0243(14) 0.0059(12) 0.0014(11) -0.0013(11)
C6 0.0084(12) 0.0325(16) 0.0281(15) 0.0071(13) -0.0002(11) 0.0011(11)
C7 0.0138(14) 0.0315(16) 0.0266(15) 0.0081(13) 0.0038(12) 0.0017(12)
C8 0.0085(12) 0.0283(15) 0.0236(14) 0.0026(12) 0.0016(10) -0.0003(11)
C9 0.0103(13) 0.0257(15) 0.0227(14) 0.0037(11) 0.0011(11) 0.0002(11)
O8 0.0165(13) 0.163(4) 0.0311(15) 0.030(2) 0.0002(11) -0.0051(18)
C10 0.016(2) 0.358(15) 0.019(2) 0.022(4) -0.0023(17) -0.034(4)
C11 0.038(2) 0.050(2) 0.041(2) 0.0064(18) 0.0153(17) -0.0041(18)
C12 0.058(3) 0.063(3) 0.070(3) 0.008(3) -0.008(3) 0.002(3)
N1 0.033(2) 0.197(7) 0.038(2) -0.002(3) 0.0060(18) -0.031(3)
C13 0.067(3) 0.053(3) 0.062(3) 0.012(2) -0.005(3) -0.001(3)
O9 0.0292(13) 0.0302(13) 0.0412(14) -0.0068(11) 0.0007(11) -0.0065(10)
C14 0.0342(19) 0.0356(19) 0.0322(18) 0.0016(15) 0.0009(15) -0.0016(15)
N2 0.0314(16) 0.0337(16) 0.0401(17) -0.0053(13) 0.0009(13) -0.0046(13)
C15 0.035(2) 0.037(2) 0.047(2) -0.0037(17) 0.0042(17) 0.0039(16)
C16 0.0270(19) 0.055(3) 0.059(3) -0.020(2) -0.0034(18) 0.0023(18)
C17 0.041(2) 0.046(2) 0.055(3) -0.015(2) -0.0007(19) -0.0160(19)

loop_
_atom_type_symbol
_atom_type_description
_atom_type_scat_dispersion_real
_atom_type_scat_dispersion_imag
_atom_type_scat_source
C C 0.0181 0.0091 'International Tables Vol C Tables 4.2.6.8 and 6.1.1.4'
H H 0.0000 0.0000 'International Tables Vol C Tables 4.2.6.8 and 6.1.1.4'
O O 0.0492 0.0322 'International Tables Vol C Tables 4.2.6.8 and 6.1.1.4'
F F 0.0727 0.0534 'International Tables Vol C Tables 4.2.6.8 and 6.1.1.4'
Cu Cu -1.9646 0.5888 'International Tables Vol C Tables 4.2.6.8 and 6.1.1.4'
N N 0.0311 0.0180 'International Tables Vol C Tables 4.2.6.8 and 6.1.1.4'

loop_
_geom_angle_atom_site_label_1
_geom_angle_atom_site_label_2
_geom_angle_atom_site_label_3
_geom_angle
_geom_angle_site_symmetry_1
_geom_angle_site_symmetry_3
O3 Cu1 O5 154.92(11) . 1_455
O3 Cu1 O1 95.28(9) . .
O5 Cu1 O1 95.60(9) 1_455 .
O3 Cu1 O8 82.42(11) . .
O5 Cu1 O8 83.16(10) 1_455 .
O1 Cu1 O8 170.55(16) . .
O3 Cu1 O6 97.81(10) . 2_655
O5 Cu1 O6 105.28(11) 1_455 2_655
O1 Cu1 O6 86.90(10) . 2_655
O8 Cu1 O6 102.48(16) . 2_655
O4 Cu2 O2 83.42(9) 3_775 .
O4 Cu2 O1 178.27(8) 3_775 .
O2 Cu2 O1 98.24(9) . .
O4 Cu2 O1 94.82(8) 3_775 3_675
O2 Cu2 O1 157.08(10) . 3_675
O1 Cu2 O1 83.46(9) . 3_675
O4 Cu2 O7 89.90(9) 3_775 4_575
O2 Cu2 O7 99.23(9) . 4_575
O1 Cu2 O7 90.30(8) . 4_575
O1 Cu2 O7 103.62(8) 3_675 4_575
O4 Cu2 Cu2 136.07(7) 3_775 3_675
O2 Cu2 Cu2 135.89(7) . 3_675
O1 Cu2 Cu2 42.22(6) . 3_675
O1 Cu2 Cu2 41.25(6) 3_675 3_675
O7 Cu2 Cu2 99.36(6) 4_575 3_675
Cu1 O1 Cu2 113.50(9) . .
Cu1 O1 Cu2 108.72(9) . 3_675
Cu2 O1 Cu2 96.54(9) . 3_675
Cu1 O1 H1 112.4 . .
Cu2 O1 H1 112.4 . .
Cu2 O1 H1 112.4 3_675 .
C1 O2 Cu2 130.61(19) . .
C1 O3 Cu1 132.0(2) . .
C4 O4 Cu2 122.48(19) . 3_775
C4 O5 Cu1 135.6(2) . 1_655
C7 O6 Cu1 118.8(2) . 2_645
C7 O7 Cu2 118.6(2) . 4_676
O2 C1 O3 127.3(3) . .
O2 C1 C2 117.3(3) . .
O3 C1 C2 115.4(3) . .
C3 C2 C9 118.7(3) . .
C3 C2 C1 119.9(3) . .
C9 C2 C1 121.3(3) . .
C5 C3 C2 121.7(3) . .
C5 C3 H3 119.2 . .
C2 C3 H3 119.2 . .
O4 C4 O5 127.4(3) . .
O4 C4 C8 117.3(3) . .
O5 C4 C8 115.4(3) . .
C6 C5 C3 118.2(3) . .
C6 C5 C7 121.7(3) . .
C3 C5 C7 120.0(3) . .
C5 C6 C8 121.8(3) . .
C5 C6 H6 119.1 . .
C8 C6 H6 119.1 . .
O7 C7 O6 126.3(3) . .
O7 C7 C5 118.1(3) . .
O6 C7 C5 115.6(3) . .
C9 C8 C6 118.5(3) . .
C9 C8 C4 121.1(3) . .
C6 C8 C4 120.4(3) . .
C2 C9 C8 121.0(3) . .
C2 C9 H9 119.5 . .
C8 C9 H9 119.5 . .
C10 O8 Cu1 140.7(3) . .
N1 C10 O8 130.3(9) . .
N1 C10 C12 106.8(5) . .
O8 C10 C12 122.7(7) . .
N1 C11 H11A 109.5 . .
N1 C11 H11B 109.5 . .
H11A C11 H11B 109.5 . .
N1 C11 H11C 109.5 . .
H11A C11 H11C 109.5 . .
H11B C11 H11C 109.5 . .
C10 C12 H12A 109.5 . .
C10 C12 H12B 109.5 . .
H12A C12 H12B 109.5 . .
C10 C12 H12C 109.5 . .
H12A C12 H12C 109.5 . .
H12B C12 H12C 109.5 . .
C10 N1 C11 135.3(7) . .
C10 N1 C13 108.8(6) . .
C11 N1 C13 115.7(5) . .
N1 C13 H13A 109.5 . .
N1 C13 H13B 109.5 . .
H13A C13 H13B 109.5 . .
N1 C13 H13C 109.5 . .
H13A C13 H13C 109.5 . .
H13B C13 H13C 109.5 . .
O9 C14 N2 121.8(4) . .
O9 C14 C16 120.5(4) . .
N2 C14 C16 117.7(3) . .
C14 N2 C15 118.7(3) . .
C14 N2 C17 124.1(4) . .
C15 N2 C17 117.1(3) . .
N2 C15 H15A 109.5 . .
N2 C15 H15B 109.5 . .
H15A C15 H15B 109.5 . .
N2 C15 H15C 109.5 . .
H15A C15 H15C 109.5 . .
H15B C15 H15C 109.5 . .
C14 C16 H16A 109.5 . .
C14 C16 H16B 109.5 . .
H16A C16 H16B 109.5 . .
C14 C16 H16C 109.5 . .
H16A C16 H16C 109.5 . .
H16B C16 H16C 109.5 . .
N2 C17 H17A 109.5 . .
N2 C17 H17B 109.5 . .
H17A C17 H17B 109.5 . .
N2 C17 H17C 109.5 . .
H17A C17 H17C 109.5 . .
H17B C17 H17C 109.5 . .

loop_
_geom_bond_atom_site_label_1
_geom_bond_atom_site_label_2
_geom_bond_distance
_geom_bond_site_symmetry_2
Cu1 O3 1.928(2) .
Cu1 O5 1.942(2) 1_455
Cu1 O1 1.955(2) .
Cu1 O8 1.991(3) .
Cu1 O6 2.164(3) 2_655
Cu2 O4 1.956(2) 3_775
Cu2 O2 1.970(2) .
Cu2 O1 1.975(2) .
Cu2 O1 2.012(2) 3_675
Cu2 O7 2.185(2) 4_575
Cu2 Cu2 2.9758(8) 3_675
O1 Cu2 2.013(2) 3_675
O1 H1 1.0000 .
O2 C1 1.247(4) .
O3 C1 1.252(4) .
O4 C4 1.255(4) .
O4 Cu2 1.956(2) 3_775
O5 C4 1.255(4) .
O5 Cu1 1.942(2) 1_655
O6 C7 1.258(4) .
O6 Cu1 2.164(3) 2_645
O7 C7 1.251(4) .
O7 Cu2 2.185(2) 4_676
C1 C2 1.506(4) .
C2 C3 1.393(4) .
C2 C9 1.395(4) .
C3 C5 1.392(4) .
C3 H3 0.9500 .
C4 C8 1.501(4) .
C5 C6 1.389(4) .
C5 C7 1.509(4) .
C6 C8 1.397(4) .
C6 H6 0.9500 .
C8 C9 1.395(4) .
C9 H9 0.9500 .
O8 C10 1.232(6) .
C10 N1 1.192(9) .
C10 C12 1.599(8) .
C11 N1 1.444(6) .
C11 H11A 0.9800 .
C11 H11B 0.9800 .
C11 H11C 0.9800 .
C12 H12A 0.9800 .
C12 H12B 0.9800 .
C12 H12C 0.9800 .
N1 C13 1.626(9) .
C13 H13A 0.9800 .
C13 H13B 0.9800 .
C13 H13C 0.9800 .
O9 C14 1.248(5) .
C14 N2 1.328(5) .
C14 C16 1.514(5) .
N2 C15 1.459(5) .
N2 C17 1.462(5) .
C15 H15A 0.9800 .
C15 H15B 0.9800 .
C15 H15C 0.9800 .
C16 H16A 0.9800 .
C16 H16B 0.9800 .
C16 H16C 0.9800 .
C17 H17A 0.9800 .
C17 H17B 0.9800 .
C17 H17C 0.9800 .
